data_7705050
loop_
_publ_author_name
'Ho, Luong Phong'
'K\"orner, Lukas'
'Bannenberg, Thomas'
'Tamm, Matthias'

_publ_section_title
;
 Chalcogen complexes of anionic N-heterocyclic carbenes.
;
_journal_issue 38
_journal_name_full 'Dalton transactions (Cambridge, England : 2003)'
_journal_page_first 13207
_journal_page_last 13217
_journal_paper_doi 10.1039/d0dt02392b
_journal_volume 49
_journal_year 2020
_chemical_formula_moiety 'C39 H59 Li N2 O3 S '
_chemical_formula_sum 'C39 H59 Li N2 O3 S'
_chemical_formula_weight 642.88
_chemical_properties_physical Air-sensitive,Moisture-sensitive
_space_group_crystal_system triclinic
_space_group_IT_number 2
_space_group_name_Hall '-P 1'
_space_group_name_H-M_alt 'P -1'
_atom_sites_solution_hydrogens geom
_audit_creation_method SHELXL-2018/3
_audit_update_record
;
2020-07-01 deposited with the CCDC.	2020-08-06 downloaded from the CCDC.
;
_cell_angle_alpha 73.147(2)
_cell_angle_beta 78.248(2)
_cell_angle_gamma 69.152(2)
_cell_formula_units_Z 2
_cell_length_a 10.3854(2)
_cell_length_b 10.9362(2)
_cell_length_c 18.6719(4)
_cell_measurement_reflns_used 53949
_cell_measurement_temperature 100(2)
_cell_measurement_theta_max 31.3500
_cell_measurement_theta_min 2.5770
_cell_volume 1884.72(7)
_computing_cell_refinement 'CrysAlisPro 1.171.40.21a (Rigaku OD, 2018)'
_computing_data_collection 'CrysAlisPro 1.171.40.21a (Rigaku OD, 2018)'
_computing_data_reduction 'CrysAlisPro 1.171.40.21a (Rigaku OD, 2018)'
_computing_publication_material 'OLEX2 v1.2 (O. V. Dolomanov et al., J. Appl. Cryst., 2009, 42, 339-341)'
_computing_structure_refinement 'SHELXL-2018/3 (G. M. Sheldrick, Acta Cryst., 2008, A64, 112-122)'
_computing_structure_solution 'SHELXT-2014/5 (G. M. Sheldrick, Acta Cryst., 2015, A71, 3-8)'
_diffrn_ambient_temperature 100(2)
_diffrn_measured_fraction_theta_full 0.999
_diffrn_measured_fraction_theta_max 0.848
_diffrn_measurement_device_type 'XtaLAB Synergy, Single source at offset/far, HyPix'
_diffrn_measurement_method '\w scans'
_diffrn_radiation_type MoK\a
_diffrn_radiation_wavelength 0.71073
_diffrn_reflns_av_R_equivalents 0.0638
_diffrn_reflns_av_unetI/netI 0.0281
_diffrn_reflns_Laue_measured_fraction_full 0.999
_diffrn_reflns_Laue_measured_fraction_max 0.848
_diffrn_reflns_limit_h_max 13
_diffrn_reflns_limit_h_min -14
_diffrn_reflns_limit_k_max 15
_diffrn_reflns_limit_k_min -14
_diffrn_reflns_limit_l_max 25
_diffrn_reflns_limit_l_min -25
_diffrn_reflns_number 100742
_diffrn_reflns_point_group_measured_fraction_full 0.999
_diffrn_reflns_point_group_measured_fraction_max 0.848
_diffrn_reflns_theta_full 25.242
_diffrn_reflns_theta_max 31.140
_diffrn_reflns_theta_min 2.578
_diffrn_source 'micro-focus sealed X-ray tube'
_exptl_absorpt_coefficient_mu 0.123
_exptl_absorpt_correction_T_max 1.000
_exptl_absorpt_correction_T_min 0.459
_exptl_absorpt_correction_type gaussian
_exptl_absorpt_process_details
;
CrysAlisPro 1.171.40.21a (Rigaku Oxford Diffraction, 2018)
Numerical absorption correction based on gaussian integration over
			a multifaceted crystal model
Empirical absorption correction using spherical harmonics,
 implemented in SCALE3 ABSPACK scaling algorithm.
;
_exptl_crystal_colour colourless
_exptl_crystal_density_diffrn 1.133
_exptl_crystal_description prism
_exptl_crystal_F_000 700
_exptl_crystal_size_max 0.337
_exptl_crystal_size_mid 0.105
_exptl_crystal_size_min 0.089
_refine_diff_density_max 0.461
_refine_diff_density_min -0.227
_refine_diff_density_rms 0.044
_refine_ls_extinction_method none
_refine_ls_goodness_of_fit_ref 1.054
_refine_ls_hydrogen_treatment constr
_refine_ls_matrix_type full
_refine_ls_number_parameters 423
_refine_ls_number_reflns 10317
_refine_ls_number_restraints 0
_refine_ls_restrained_S_all 1.054
_refine_ls_R_factor_all 0.0432
_refine_ls_R_factor_gt 0.0374
_refine_ls_shift/su_max 0.001
_refine_ls_shift/su_mean 0.000
_refine_ls_structure_factor_coef Fsqd
_refine_ls_weighting_details 'w=1/[\s^2^(Fo^2^)+(0.0479P)^2^+0.5540P] where P=(Fo^2^+2Fc^2^)/3'
_refine_ls_weighting_scheme calc
_refine_ls_wR_factor_gt 0.0976
_refine_ls_wR_factor_ref 0.1006
_reflns_Friedel_coverage 0.000
_reflns_number_gt 9087
_reflns_number_total 10317
_reflns_threshold_expression 'I > 2\s(I)'
_cod_data_source_file d0dt02392b3.cif
_cod_data_source_block ph45ph
_cod_depositor_comments 'Adding full bibliography for 7705040--7705050.cif.'
_cod_database_code 7705050
_shelx_shelxl_version_number 2018/3
_shelx_space_group_comment
;
The symmetry employed for this shelxl refinement is uniquely defined
by the following loop, which should always be used as a source of
symmetry information in preference to the above space-group names.
They are only intended as comments.
;
_shelx_estimated_absorpt_t_min 0.960
_shelx_estimated_absorpt_t_max 0.989

loop_
_space_group_symop_operation_xyz
'x, y, z'
'-x, -y, -z'

loop_
_atom_site_label
_atom_site_type_symbol
_atom_site_fract_x
_atom_site_fract_y
_atom_site_fract_z
_atom_site_U_iso_or_equiv
_atom_site_adp_type
_atom_site_occupancy
_atom_site_site_symmetry_order
_atom_site_calc_flag
_atom_site_refinement_flags_posn
_atom_site_refinement_flags_adp
_atom_site_refinement_flags_occupancy
_atom_site_disorder_assembly
_atom_site_disorder_group
S1 S 0.15794(3) 0.68019(2) 0.27572(2) 0.01764(6) Uani 1 1 d . . . . .
O1 O 0.34522(7) -0.02834(7) 0.36865(4) 0.01973(14) Uani 1 1 d . . . . .
O2 O 0.34578(7) 0.01358(7) 0.20291(4) 0.01824(14) Uani 1 1 d . . . . .
O3 O 0.58684(7) 0.06671(7) 0.25775(5) 0.02382(16) Uani 1 1 d . . . . .
N2 N 0.26561(8) 0.52291(7) 0.17412(4) 0.01206(14) Uani 1 1 d . . . . .
N1 N 0.22817(8) 0.40758(7) 0.28643(4) 0.01198(14) Uani 1 1 d . . . . .
C16 C 0.27771(9) 0.63030(8) 0.11064(5) 0.01210(16) Uani 1 1 d . . . . .
C1 C 0.21768(9) 0.53573(9) 0.24570(5) 0.01217(16) Uani 1 1 d . . . . .
C17 C 0.15998(9) 0.71086(9) 0.07376(5) 0.01309(16) Uani 1 1 d . . . . .
C19 C 0.30419(10) 0.83067(9) -0.01591(5) 0.01711(18) Uani 1 1 d . . . . .
H19 H 0.313521 0.899097 -0.059699 0.021 Uiso 1 1 calc R U . . .
C21 C 0.40777(9) 0.64846(9) 0.08614(5) 0.01392(16) Uani 1 1 d . . . . .
C3 C 0.30539(9) 0.38629(9) 0.17288(5) 0.01403(16) Uani 1 1 d . . . . .
H3 H 0.342175 0.352618 0.128930 0.017 Uiso 1 1 calc R U . . .
C2 C 0.28415(9) 0.30858(9) 0.24316(5) 0.01401(16) Uani 1 1 d . . . . .
C4 C 0.17743(9) 0.37769(8) 0.36465(5) 0.01247(16) Uani 1 1 d . . . . .
C7 C 0.07830(10) 0.31623(10) 0.51568(5) 0.01904(18) Uani 1 1 d . . . . .
H7 H 0.044170 0.295936 0.567486 0.023 Uiso 1 1 calc R U . . .
C5 C 0.03595(9) 0.39307(9) 0.38450(5) 0.01460(17) Uani 1 1 d . . . . .
C20 C 0.41855(10) 0.75054(9) 0.02205(5) 0.01671(17) Uani 1 1 d . . . . .
H20 H 0.505506 0.765299 0.004207 0.020 Uiso 1 1 calc R U . . .
C18 C 0.17587(9) 0.81119(9) 0.00991(5) 0.01576(17) Uani 1 1 d . . . . .
H18 H 0.098041 0.867004 -0.016317 0.019 Uiso 1 1 calc R U . . .
C9 C 0.27068(9) 0.33052(9) 0.41870(5) 0.01449(17) Uani 1 1 d . . . . .
C22 C 0.02114(9) 0.68701(9) 0.10158(5) 0.01660(17) Uani 1 1 d . . . . .
H22 H 0.025145 0.631982 0.154678 0.020 Uiso 1 1 calc R U . . .
C8 C 0.21808(10) 0.30007(9) 0.49438(5) 0.01806(18) Uani 1 1 d . . . . .
H8 H 0.279366 0.267603 0.532045 0.022 Uiso 1 1 calc R U . . .
C25 C 0.53308(10) 0.56276(10) 0.12812(5) 0.01784(18) Uani 1 1 d . . . . .
H25 H 0.506163 0.490383 0.168572 0.021 Uiso 1 1 calc R U . . .
C31 C 0.37817(10) -0.17071(9) 0.37244(6) 0.01981(19) Uani 1 1 d . . . . .
H31A H 0.469375 -0.222296 0.391319 0.024 Uiso 1 1 calc R U . . .
H31B H 0.381520 -0.184606 0.321920 0.024 Uiso 1 1 calc R U . . .
C6 C -0.01166(10) 0.36225(10) 0.46088(5) 0.01774(18) Uani 1 1 d . . . . .
H6 H -0.107378 0.372926 0.475708 0.021 Uiso 1 1 calc R U . . .
C10 C -0.06430(10) 0.43942(10) 0.32579(6) 0.01863(18) Uani 1 1 d . . . . .
H10 H -0.012406 0.462648 0.275140 0.022 Uiso 1 1 calc R U . . .
C13 C 0.42336(10) 0.31574(10) 0.39618(5) 0.01832(18) Uani 1 1 d . . . . .
H13 H 0.441757 0.326726 0.340360 0.022 Uiso 1 1 calc R U . . .
C28 C 0.22331(11) 0.01251(10) 0.42023(6) 0.0224(2) Uani 1 1 d . . . . .
H28A H 0.166102 0.106217 0.399907 0.027 Uiso 1 1 calc R U . . .
H28B H 0.249191 0.006426 0.469626 0.027 Uiso 1 1 calc R U . . .
C30 C 0.26397(10) -0.21668(10) 0.42615(6) 0.01918(18) Uani 1 1 d . . . . .
H30A H 0.293906 -0.262716 0.476901 0.023 Uiso 1 1 calc R U . . .
H30B H 0.236405 -0.278356 0.407162 0.023 Uiso 1 1 calc R U . . .
C39 C 0.65165(10) 0.17041(10) 0.22648(6) 0.02108(19) Uani 1 1 d . . . . .
H39A H 0.625718 0.233718 0.259528 0.025 Uiso 1 1 calc R U . . .
H39B H 0.623169 0.221669 0.175971 0.025 Uiso 1 1 calc R U . . .
C32 C 0.20055(11) 0.03047(11) 0.20432(6) 0.0232(2) Uani 1 1 d . . . . .
H32A H 0.141191 0.114924 0.218947 0.028 Uiso 1 1 calc R U . . .
H32B H 0.175695 -0.046130 0.240546 0.028 Uiso 1 1 calc R U . . .
C35 C 0.40638(11) 0.04427(11) 0.12625(6) 0.0235(2) Uani 1 1 d . . . . .
H35A H 0.472510 -0.038520 0.112332 0.028 Uiso 1 1 calc R U . . .
H35B H 0.456552 0.109447 0.119360 0.028 Uiso 1 1 calc R U . . .
C38 C 0.80621(10) 0.09719(11) 0.22138(7) 0.0257(2) Uani 1 1 d . . . . .
H38A H 0.858529 0.154670 0.225174 0.031 Uiso 1 1 calc R U . . .
H38B H 0.840307 0.067232 0.173798 0.031 Uiso 1 1 calc R U . . .
C15 C 0.51651(11) 0.17635(10) 0.43258(6) 0.0244(2) Uani 1 1 d . . . . .
H15A H 0.502755 0.163784 0.487413 0.037 Uiso 1 1 calc R U . . .
H15B H 0.613727 0.168883 0.414171 0.037 Uiso 1 1 calc R U . . .
H15C H 0.492743 0.107050 0.419473 0.037 Uiso 1 1 calc R U . . .
C29 C 0.14544(11) -0.08536(10) 0.42773(6) 0.0241(2) Uani 1 1 d . . . . .
H29A H 0.089948 -0.058527 0.385192 0.029 Uiso 1 1 calc R U . . .
H29B H 0.083782 -0.092647 0.475709 0.029 Uiso 1 1 calc R U . . .
C23 C -0.09792(11) 0.81793(11) 0.10150(7) 0.0278(2) Uani 1 1 d . . . . .
H23A H -0.077995 0.869625 0.130438 0.042 Uiso 1 1 calc R U . . .
H23B H -0.183859 0.797534 0.124449 0.042 Uiso 1 1 calc R U . . .
H23C H -0.108541 0.870883 0.049566 0.042 Uiso 1 1 calc R U . . .
C12 C -0.11854(12) 0.32566(12) 0.32665(7) 0.0284(2) Uani 1 1 d . . . . .
H12A H -0.040463 0.248099 0.315882 0.043 Uiso 1 1 calc R U . . .
H12B H -0.182396 0.357002 0.288267 0.043 Uiso 1 1 calc R U . . .
H12C H -0.167447 0.299137 0.376367 0.043 Uiso 1 1 calc R U . . .
C27 C 0.65465(11) 0.49502(11) 0.07641(6) 0.0254(2) Uani 1 1 d . . . . .
H27A H 0.625228 0.442057 0.052477 0.038 Uiso 1 1 calc R U . . .
H27B H 0.731032 0.435525 0.105995 0.038 Uiso 1 1 calc R U . . .
H27C H 0.685789 0.563976 0.037555 0.038 Uiso 1 1 calc R U . . .
C36 C 0.68794(11) -0.05684(11) 0.29089(7) 0.0308(2) Uani 1 1 d . . . . .
H36A H 0.707712 -0.125199 0.261679 0.037 Uiso 1 1 calc R U . . .
H36B H 0.653250 -0.093165 0.343371 0.037 Uiso 1 1 calc R U . . .
C34 C 0.28770(12) 0.10426(13) 0.07810(6) 0.0296(2) Uani 1 1 d . . . . .
H34A H 0.316825 0.082186 0.028241 0.036 Uiso 1 1 calc R U . . .
H34B H 0.249749 0.203291 0.070993 0.036 Uiso 1 1 calc R U . . .
C37 C 0.81752(12) -0.02214(13) 0.28915(7) 0.0330(3) Uani 1 1 d . . . . .
H37A H 0.902307 -0.098234 0.282083 0.040 Uiso 1 1 calc R U . . .
H37B H 0.817723 0.003172 0.335910 0.040 Uiso 1 1 calc R U . . .
C11 C -0.18434(12) 0.56564(11) 0.33730(7) 0.0305(2) Uani 1 1 d . . . . .
H11A H -0.238843 0.544529 0.385931 0.046 Uiso 1 1 calc R U . . .
H11B H -0.243698 0.596262 0.296786 0.046 Uiso 1 1 calc R U . . .
H11C H -0.147329 0.636924 0.336536 0.046 Uiso 1 1 calc R U . . .
C33 C 0.18278(13) 0.03560(14) 0.12514(6) 0.0329(3) Uani 1 1 d . . . . .
H33A H 0.087237 0.089266 0.113018 0.039 Uiso 1 1 calc R U . . .
H33B H 0.204983 -0.055921 0.117524 0.039 Uiso 1 1 calc R U . . .
C14 C 0.45847(12) 0.42701(12) 0.41459(9) 0.0351(3) Uani 1 1 d . . . . .
H14A H 0.401647 0.515148 0.388039 0.053 Uiso 1 1 calc R U . . .
H14B H 0.556814 0.417189 0.398536 0.053 Uiso 1 1 calc R U . . .
H14C H 0.439442 0.419955 0.468993 0.053 Uiso 1 1 calc R U . . .
C24 C -0.00420(12) 0.60629(14) 0.05462(9) 0.0387(3) Uani 1 1 d . . . . .
H24A H -0.007118 0.657541 0.002023 0.058 Uiso 1 1 calc R U . . .
H24B H -0.092760 0.589066 0.073984 0.058 Uiso 1 1 calc R U . . .
H24C H 0.070977 0.520388 0.057676 0.058 Uiso 1 1 calc R U . . .
C26 C 0.57535(14) 0.64716(14) 0.16578(8) 0.0383(3) Uani 1 1 d . . . . .
H26A H 0.601942 0.719186 0.127202 0.057 Uiso 1 1 calc R U . . .
H26B H 0.654125 0.589712 0.194048 0.057 Uiso 1 1 calc R U . . .
H26C H 0.497127 0.686765 0.200264 0.057 Uiso 1 1 calc R U . . .
Li1 Li 0.38341(17) 0.09770(16) 0.27413(10) 0.0181(3) Uani 1 1 d . . . . .

loop_
_atom_site_aniso_label
_atom_site_aniso_U_11
_atom_site_aniso_U_22
_atom_site_aniso_U_33
_atom_site_aniso_U_23
_atom_site_aniso_U_13
_atom_site_aniso_U_12
S1 0.02695(13) 0.01145(10) 0.01441(11) -0.00475(8) 0.00058(8) -0.00619(8)
O1 0.0247(4) 0.0138(3) 0.0191(3) -0.0018(3) 0.0014(3) -0.0080(3)
O2 0.0217(3) 0.0194(3) 0.0151(3) -0.0035(3) 0.0004(2) -0.0102(3)
O3 0.0164(3) 0.0170(3) 0.0329(4) 0.0029(3) -0.0049(3) -0.0050(3)
N2 0.0153(3) 0.0102(3) 0.0102(3) -0.0017(3) -0.0006(2) -0.0045(3)
N1 0.0153(3) 0.0105(3) 0.0098(3) -0.0016(3) -0.0006(2) -0.0049(3)
C16 0.0161(4) 0.0109(4) 0.0095(4) -0.0021(3) -0.0005(3) -0.0053(3)
C1 0.0134(4) 0.0114(4) 0.0115(4) -0.0017(3) -0.0016(3) -0.0044(3)
C17 0.0149(4) 0.0130(4) 0.0124(4) -0.0038(3) -0.0012(3) -0.0052(3)
C19 0.0216(5) 0.0154(4) 0.0122(4) 0.0010(3) -0.0010(3) -0.0072(3)
C21 0.0145(4) 0.0147(4) 0.0123(4) -0.0027(3) -0.0017(3) -0.0048(3)
C3 0.0172(4) 0.0113(4) 0.0135(4) -0.0045(3) -0.0010(3) -0.0037(3)
C2 0.0160(4) 0.0122(4) 0.0142(4) -0.0044(3) -0.0014(3) -0.0041(3)
C4 0.0171(4) 0.0101(4) 0.0103(4) -0.0016(3) -0.0007(3) -0.0056(3)
C7 0.0256(5) 0.0187(4) 0.0114(4) -0.0017(3) 0.0017(3) -0.0090(4)
C5 0.0171(4) 0.0141(4) 0.0140(4) -0.0024(3) -0.0016(3) -0.0074(3)
C20 0.0163(4) 0.0187(4) 0.0148(4) -0.0016(3) 0.0001(3) -0.0080(3)
C18 0.0173(4) 0.0150(4) 0.0138(4) -0.0010(3) -0.0042(3) -0.0044(3)
C9 0.0168(4) 0.0125(4) 0.0136(4) -0.0023(3) -0.0020(3) -0.0043(3)
C22 0.0143(4) 0.0165(4) 0.0188(4) -0.0018(3) -0.0021(3) -0.0065(3)
C8 0.0231(5) 0.0176(4) 0.0121(4) -0.0014(3) -0.0044(3) -0.0053(3)
C25 0.0149(4) 0.0196(4) 0.0170(4) -0.0001(3) -0.0041(3) -0.0052(3)
C31 0.0233(5) 0.0125(4) 0.0194(5) -0.0012(3) 0.0009(3) -0.0046(3)
C6 0.0183(4) 0.0188(4) 0.0164(4) -0.0031(3) 0.0019(3) -0.0092(3)
C10 0.0169(4) 0.0237(5) 0.0176(4) -0.0041(4) -0.0032(3) -0.0092(3)
C13 0.0154(4) 0.0203(4) 0.0168(4) -0.0025(3) -0.0031(3) -0.0035(3)
C28 0.0256(5) 0.0152(4) 0.0239(5) -0.0054(4) 0.0025(4) -0.0058(4)
C30 0.0243(5) 0.0155(4) 0.0182(4) -0.0033(3) 0.0007(3) -0.0090(3)
C39 0.0192(5) 0.0186(4) 0.0252(5) -0.0052(4) 0.0011(4) -0.0076(4)
C32 0.0238(5) 0.0317(5) 0.0208(5) -0.0094(4) 0.0032(4) -0.0171(4)
C35 0.0229(5) 0.0276(5) 0.0165(5) -0.0033(4) 0.0029(3) -0.0082(4)
C38 0.0176(5) 0.0289(5) 0.0346(6) -0.0169(5) 0.0034(4) -0.0082(4)
C15 0.0208(5) 0.0217(5) 0.0278(5) -0.0067(4) -0.0071(4) -0.0004(4)
C29 0.0217(5) 0.0204(5) 0.0286(5) -0.0062(4) 0.0026(4) -0.0075(4)
C23 0.0176(5) 0.0237(5) 0.0417(6) -0.0128(5) 0.0033(4) -0.0055(4)
C12 0.0265(5) 0.0276(5) 0.0386(6) -0.0147(5) -0.0102(4) -0.0083(4)
C27 0.0179(5) 0.0257(5) 0.0290(5) -0.0073(4) -0.0037(4) -0.0017(4)
C36 0.0227(5) 0.0200(5) 0.0372(6) 0.0037(4) -0.0036(4) -0.0002(4)
C34 0.0325(6) 0.0436(7) 0.0180(5) -0.0006(5) -0.0040(4) -0.0229(5)
C37 0.0198(5) 0.0359(6) 0.0369(6) -0.0102(5) -0.0084(4) 0.0028(4)
C11 0.0320(6) 0.0226(5) 0.0397(7) -0.0098(5) -0.0206(5) -0.0010(4)
C33 0.0362(6) 0.0536(8) 0.0220(5) -0.0096(5) -0.0002(4) -0.0310(6)
C14 0.0200(5) 0.0237(5) 0.0630(9) -0.0112(5) -0.0036(5) -0.0085(4)
C24 0.0236(6) 0.0432(7) 0.0657(9) -0.0353(7) 0.0045(5) -0.0174(5)
C26 0.0352(6) 0.0410(7) 0.0435(7) -0.0215(6) -0.0240(5) 0.0020(5)
Li1 0.0205(8) 0.0143(7) 0.0192(8) -0.0015(6) -0.0032(6) -0.0066(6)

loop_
_atom_type_symbol
_atom_type_description
_atom_type_scat_dispersion_real
_atom_type_scat_dispersion_imag
_atom_type_scat_source
C C 0.0033 0.0016 'International Tables Vol C Tables 4.2.6.8 and 6.1.1.4'
H H 0.0000 0.0000 'International Tables Vol C Tables 4.2.6.8 and 6.1.1.4'
Li Li -0.0003 0.0001 'International Tables Vol C Tables 4.2.6.8 and 6.1.1.4'
N N 0.0061 0.0033 'International Tables Vol C Tables 4.2.6.8 and 6.1.1.4'
O O 0.0106 0.0060 'International Tables Vol C Tables 4.2.6.8 and 6.1.1.4'
S S 0.1246 0.1234 'International Tables Vol C Tables 4.2.6.8 and 6.1.1.4'

loop_
_geom_angle_atom_site_label_1
_geom_angle_atom_site_label_2
_geom_angle_atom_site_label_3
_geom_angle
_geom_angle_site_symmetry_1
_geom_angle_site_symmetry_3
_geom_angle_publ_flag
C28 O1 C31 108.97(7) . . ?
C28 O1 Li1 120.86(8) . . ?
C31 O1 Li1 121.18(8) . . ?
C35 O2 C32 109.51(8) . . ?
C35 O2 Li1 116.93(8) . . ?
C32 O2 Li1 114.23(7) . . ?
C39 O3 C36 109.51(8) . . ?
C39 O3 Li1 125.14(7) . . ?
C36 O3 Li1 123.98(8) . . ?
C1 N2 C3 109.13(7) . . ?
C1 N2 C16 125.42(7) . . ?
C3 N2 C16 125.43(7) . . ?
C1 N1 C2 114.17(7) . . ?
C1 N1 C4 122.41(7) . . ?
C2 N1 C4 123.26(7) . . ?
C21 C16 C17 122.53(8) . . ?
C21 C16 N2 118.62(8) . . ?
C17 C16 N2 118.83(8) . . ?
N2 C1 N1 104.38(7) . . ?
N2 C1 S1 126.83(7) . . ?
N1 C1 S1 128.79(7) . . ?
C18 C17 C16 117.73(8) . . ?
C18 C17 C22 121.31(8) . . ?
C16 C17 C22 120.94(8) . . ?
C20 C19 C18 120.22(8) . . ?
C20 C21 C16 117.69(8) . . ?
C20 C21 C25 120.57(8) . . ?
C16 C21 C25 121.73(8) . . ?
C2 C3 N2 111.04(8) . . ?
C3 C2 N1 101.27(7) . . ?
C3 C2 Li1 123.36(8) . . ?
N1 C2 Li1 131.77(8) . . ?
C5 C4 C9 122.09(8) . . ?
C5 C4 N1 118.57(8) . . ?
C9 C4 N1 119.31(8) . . ?
C8 C7 C6 119.65(9) . . ?
C6 C5 C4 117.90(8) . . ?
C6 C5 C10 119.98(8) . . ?
C4 C5 C10 122.11(8) . . ?
C19 C20 C21 120.96(8) . . ?
C19 C18 C17 120.86(8) . . ?
C8 C9 C4 117.80(8) . . ?
C8 C9 C13 120.83(8) . . ?
C4 C9 C13 121.35(8) . . ?
C17 C22 C23 112.24(8) . . ?
C17 C22 C24 110.10(8) . . ?
C23 C22 C24 110.83(9) . . ?
C7 C8 C9 121.34(9) . . ?
C21 C25 C27 111.68(8) . . ?
C21 C25 C26 110.54(8) . . ?
C27 C25 C26 110.73(9) . . ?
O1 C31 C30 106.66(7) . . ?
C7 C6 C5 121.21(9) . . ?
C5 C10 C11 111.47(8) . . ?
C5 C10 C12 110.55(8) . . ?
C11 C10 C12 110.88(9) . . ?
C9 C13 C15 112.00(8) . . ?
C9 C13 C14 110.63(8) . . ?
C15 C13 C14 111.07(9) . . ?
O1 C28 C29 104.79(8) . . ?
C31 C30 C29 103.36(8) . . ?
O3 C39 C38 105.51(8) . . ?
O2 C32 C33 105.43(8) . . ?
O2 C35 C34 106.45(8) . . ?
C39 C38 C37 102.23(9) . . ?
C28 C29 C30 101.78(8) . . ?
O3 C36 C37 106.44(9) . . ?
C35 C34 C33 101.92(9) . . ?
C36 C37 C38 102.28(9) . . ?
C32 C33 C34 102.04(8) . . ?
O1 Li1 O2 98.46(8) . . ?
O1 Li1 O3 107.35(8) . . ?
O2 Li1 O3 105.97(8) . . ?
O1 Li1 C2 127.26(9) . . ?
O2 Li1 C2 108.59(8) . . ?
O3 Li1 C2 107.34(8) . . ?

loop_
_geom_bond_atom_site_label_1
_geom_bond_atom_site_label_2
_geom_bond_distance
_geom_bond_site_symmetry_2
_geom_bond_publ_flag
S1 C1 1.6939(9) . ?
O1 C28 1.4423(12) . ?
O1 C31 1.4535(11) . ?
O1 Li1 1.9660(18) . ?
O2 C35 1.4361(12) . ?
O2 C32 1.4484(12) . ?
O2 Li1 1.9862(18) . ?
O3 C39 1.4420(12) . ?
O3 C36 1.4426(12) . ?
O3 Li1 1.9897(18) . ?
N2 C1 1.3570(11) . ?
N2 C3 1.4072(11) . ?
N2 C16 1.4273(11) . ?
N1 C1 1.3643(11) . ?
N1 C2 1.4251(11) . ?
N1 C4 1.4318(11) . ?
C16 C21 1.3999(12) . ?
C16 C17 1.4035(12) . ?
C17 C18 1.3939(12) . ?
C17 C22 1.5169(12) . ?
C19 C20 1.3867(13) . ?
C19 C18 1.3909(13) . ?
C21 C20 1.3967(12) . ?
C21 C25 1.5192(12) . ?
C3 C2 1.3644(12) . ?
C2 Li1 2.1197(18) . ?
C4 C5 1.4011(12) . ?
C4 C9 1.4012(12) . ?
C7 C8 1.3856(14) . ?
C7 C6 1.3889(14) . ?
C5 C6 1.3946(13) . ?
C5 C10 1.5197(13) . ?
C9 C8 1.3957(13) . ?
C9 C13 1.5174(13) . ?
C22 C23 1.5226(14) . ?
C22 C24 1.5250(15) . ?
C25 C27 1.5256(14) . ?
C25 C26 1.5263(15) . ?
C31 C30 1.5208(13) . ?
C10 C11 1.5309(15) . ?
C10 C12 1.5326(14) . ?
C13 C15 1.5294(14) . ?
C13 C14 1.5302(15) . ?
C28 C29 1.5174(14) . ?
C30 C29 1.5265(14) . ?
C39 C38 1.5146(14) . ?
C32 C33 1.5096(15) . ?
C35 C34 1.5138(15) . ?
C38 C37 1.5205(17) . ?
C36 C37 1.5149(17) . ?
C34 C33 1.5273(15) . ?

loop_
_geom_torsion_atom_site_label_1
_geom_torsion_atom_site_label_2
_geom_torsion_atom_site_label_3
_geom_torsion_atom_site_label_4
_geom_torsion
_geom_torsion_site_symmetry_1
_geom_torsion_site_symmetry_2
_geom_torsion_site_symmetry_3
_geom_torsion_site_symmetry_4
_geom_torsion_publ_flag
C1 N2 C16 C21 99.49(10) . . . . ?
C3 N2 C16 C21 -78.47(11) . . . . ?
C1 N2 C16 C17 -82.51(11) . . . . ?
C3 N2 C16 C17 99.54(10) . . . . ?
C3 N2 C1 N1 -0.40(9) . . . . ?
C16 N2 C1 N1 -178.64(8) . . . . ?
C3 N2 C1 S1 179.96(7) . . . . ?
C16 N2 C1 S1 1.73(13) . . . . ?
C2 N1 C1 N2 0.69(10) . . . . ?
C4 N1 C1 N2 -174.87(7) . . . . ?
C2 N1 C1 S1 -179.68(7) . . . . ?
C4 N1 C1 S1 4.76(13) . . . . ?
C21 C16 C17 C18 0.75(13) . . . . ?
N2 C16 C17 C18 -177.17(8) . . . . ?
C21 C16 C17 C22 179.33(8) . . . . ?
N2 C16 C17 C22 1.41(12) . . . . ?
C17 C16 C21 C20 -0.55(13) . . . . ?
N2 C16 C21 C20 177.38(8) . . . . ?
C17 C16 C21 C25 178.25(8) . . . . ?
N2 C16 C21 C25 -3.82(13) . . . . ?
C1 N2 C3 C2 -0.01(10) . . . . ?
C16 N2 C3 C2 178.22(8) . . . . ?
N2 C3 C2 N1 0.40(9) . . . . ?
N2 C3 C2 Li1 -160.41(8) . . . . ?
C1 N1 C2 C3 -0.69(10) . . . . ?
C4 N1 C2 C3 174.84(8) . . . . ?
C1 N1 C2 Li1 157.72(9) . . . . ?
C4 N1 C2 Li1 -26.76(14) . . . . ?
C1 N1 C4 C5 81.99(11) . . . . ?
C2 N1 C4 C5 -93.17(10) . . . . ?
C1 N1 C4 C9 -99.82(10) . . . . ?
C2 N1 C4 C9 85.02(11) . . . . ?
C9 C4 C5 C6 1.22(13) . . . . ?
N1 C4 C5 C6 179.36(8) . . . . ?
C9 C4 C5 C10 -177.75(8) . . . . ?
N1 C4 C5 C10 0.38(13) . . . . ?
C18 C19 C20 C21 0.61(15) . . . . ?
C16 C21 C20 C19 -0.14(14) . . . . ?
C25 C21 C20 C19 -178.96(9) . . . . ?
C20 C19 C18 C17 -0.40(14) . . . . ?
C16 C17 C18 C19 -0.26(13) . . . . ?
C22 C17 C18 C19 -178.84(8) . . . . ?
C5 C4 C9 C8 -0.75(13) . . . . ?
N1 C4 C9 C8 -178.87(8) . . . . ?
C5 C4 C9 C13 -179.42(8) . . . . ?
N1 C4 C9 C13 2.46(13) . . . . ?
C18 C17 C22 C23 -44.74(12) . . . . ?
C16 C17 C22 C23 136.73(9) . . . . ?
C18 C17 C22 C24 79.22(12) . . . . ?
C16 C17 C22 C24 -99.31(11) . . . . ?
C6 C7 C8 C9 0.70(15) . . . . ?
C4 C9 C8 C7 -0.23(14) . . . . ?
C13 C9 C8 C7 178.45(9) . . . . ?
C20 C21 C25 C27 -55.85(12) . . . . ?
C16 C21 C25 C27 125.39(9) . . . . ?
C20 C21 C25 C26 67.91(12) . . . . ?
C16 C21 C25 C26 -110.85(11) . . . . ?
C28 O1 C31 C30 3.58(10) . . . . ?
Li1 O1 C31 C30 -143.78(9) . . . . ?
C8 C7 C6 C5 -0.20(14) . . . . ?
C4 C5 C6 C7 -0.74(14) . . . . ?
C10 C5 C6 C7 178.26(9) . . . . ?
C6 C5 C10 C11 57.66(12) . . . . ?
C4 C5 C10 C11 -123.38(10) . . . . ?
C6 C5 C10 C12 -66.15(12) . . . . ?
C4 C5 C10 C12 112.81(10) . . . . ?
C8 C9 C13 C15 52.11(12) . . . . ?
C4 C9 C13 C15 -129.25(9) . . . . ?
C8 C9 C13 C14 -72.39(12) . . . . ?
C4 C9 C13 C14 106.24(11) . . . . ?
C31 O1 C28 C29 -25.95(10) . . . . ?
Li1 O1 C28 C29 121.54(9) . . . . ?
O1 C31 C30 C29 19.91(10) . . . . ?
C36 O3 C39 C38 15.95(11) . . . . ?
Li1 O3 C39 C38 -177.06(9) . . . . ?
C35 O2 C32 C33 15.36(11) . . . . ?
Li1 O2 C32 C33 148.71(9) . . . . ?
C32 O2 C35 C34 9.14(11) . . . . ?
Li1 O2 C35 C34 -122.80(9) . . . . ?
O3 C39 C38 C37 -32.95(11) . . . . ?
O1 C28 C29 C30 37.36(10) . . . . ?
C31 C30 C29 C28 -34.45(10) . . . . ?
C39 O3 C36 C37 7.88(12) . . . . ?
Li1 O3 C36 C37 -159.30(10) . . . . ?
O2 C35 C34 C33 -29.34(12) . . . . ?
O3 C36 C37 C38 -28.12(12) . . . . ?
C39 C38 C37 C36 36.71(11) . . . . ?
O2 C32 C33 C34 -33.06(12) . . . . ?
C35 C34 C33 C32 37.56(12) . . . . ?
